data_4116357
loop_
_publ_author_name
'Jun-Chul Choi'
'Toshiyasu Sakakura'
'Takeshi Sako'

_publ_contact_author_address
;
National Institute of Materials and Chemical Research, 1-1 Higashi,
Tsukuba, Ibaraki 305-8565, Japan
;
_publ_contact_author_email sakakura@home.nimc.go.jp
_publ_contact_author_fax 81-298-54-4687
_publ_contact_author_name 'Dr. Toshiyasu Sakakura'
_publ_contact_author_phone 81-298-54-4688
_publ_section_title
;
 Reaction of Dialkyltin Methoxide with Carbon Dioxide Relevant to the
 Mechanism of Catalytic Carbonate Synthesis
;
_journal_name_full 'Journal of the American Chemical Society'
_journal_page_first 3793
_journal_page_last 3794
_journal_paper_doi 10.1021/ja9900499
_journal_volume 121
_journal_year 1999
_chemical_formula_moiety 'C4 H12 O2 Sn'
_chemical_formula_sum 'C4 H12 O2 Sn'
_chemical_formula_weight 210.83
_space_group_IT_number 14
_symmetry_cell_setting monoclinic
_symmetry_Int_Tables_number 14
_symmetry_space_group_name_Hall '-P 2yn'
_symmetry_space_group_name_H-M 'P 1 21/n 1'
_audit_creation_date 'Fri Dec 18 17:Ol:17 1998'
_audit_creation_method ' from TEXRAY.INF file '
_cell_angle_alpha 90.02(7)
_cell_angle_beta 91.78(8)
_cell_angle_gamma 89.98(10)
_cell_formula_units_Z 4
_cell_length_a 8.03(1)
_cell_length_b 8.162(6)
_cell_length_c 11.375(8)
_cell_measurement_reflns_used 19
_cell_measurement_temperature 243.2
_cell_measurement_theta_max 15.0
_cell_measurement_theta_min 14.7
_cell_volume 745.2(12)
_computing_cell_refinement 'Rigaku/AFC Diffractometer Control'
_computing_data_collection 'Rigaku/AFC Diffractometer Control'
_computing_data_reduction teXsan
_computing_publication_material teXsan
_computing_structure_refinement teXsan
_diffrn_ambient_temperature 243.2
_diffrn_measurement_device_type 'Rigaku AFC7R'
_diffrn_measurement_method \w-2\q
_diffrn_orient_matrix_UB_11 0.02914
_diffrn_orient_matrix_UB_12 -0.11911
_diffrn_orient_matrix_UB_13 0.00184
_diffrn_orient_matrix_UB_21 -0.03197
_diffrn_orient_matrix_UB_22 -0.00586
_diffrn_orient_matrix_UB_23 0.08416
_diffrn_orient_matrix_UB_31 -0.11677
_diffrn_orient_matrix_UB_32 -0.02809
_diffrn_orient_matrix_UB_33 -0.02549
_diffrn_radiation_detector 'scintillation counter'
_diffrn_radiation_monochromator graphite
_diffrn_radiation_source 'Rigaku rotating anode'
_diffrn_radiation_type 'Mo K\a'
_diffrn_radiation_wavelength 0.7107
_diffrn_reflns_av_R_equivalents 0.024
_diffrn_reflns_av_sigmaI/netI 0.022
_diffrn_reflns_limit_h_max 0
_diffrn_reflns_limit_h_min -10
_diffrn_reflns_limit_k_max 10
_diffrn_reflns_limit_k_min 0
_diffrn_reflns_limit_l_max 14
_diffrn_reflns_limit_l_min -14
_diffrn_reflns_number 1825
_diffrn_reflns_reduction_process 'Lp corrections applied'
_diffrn_reflns_theta_max 27.46
_diffrn_reflns_theta_min 2.54
_diffrn_standards_decay_% -5.13
_diffrn_standards_interval_count 150
_diffrn_standards_number 3
_exptl_absorpt_coefficient_mu 3.341
_exptl_absorpt_correction_T_max 0.997
_exptl_absorpt_correction_T_min 0.664
_exptl_absorpt_correction_type psi-scan
_exptl_absorpt_process_details '(North, phillips & Mathews, 1968)'
_exptl_crystal_colour 'colorless '
_exptl_crystal_density_diffrn 1.878
_exptl_crystal_density_method 'not measured '
_exptl_crystal_description prismatic
_exptl_crystal_F_000 408.00
_exptl_crystal_size_max 0.500
_exptl_crystal_size_mid 0.400
_exptl_crystal_size_min 0.300
_refine_diff_density_max 1.64
_refine_diff_density_min -1.46
_refine_ls_extinction_coef 0.010(4)
_refine_ls_extinction_method 'Zachariasen(1967) type 2 gaussian isotropic'
_refine_ls_goodness_of_fit_ref 1.860
_refine_ls_hydrogen_treatment noref
_refine_ls_matrix_type full
_refine_ls_number_constraints 0
_refine_ls_number_parameters 65
_refine_ls_number_reflns 1332
_refine_ls_number_restraints 0
_refine_ls_R_factor_all 0.0512
_refine_ls_R_factor_gt 0.0512
_refine_ls_shift/su_max 0.0790
_refine_ls_shift/su_mean 0.0150
_refine_ls_structure_factor_coef F
_refine_ls_weighting_details 'w = 1/[\s^2^(Fo) + 0.00123|Fo|^2^]'
_refine_ls_weighting_scheme calc
_refine_ls_wR_factor_gt 0.0790
_refine_ls_wR_factor_ref 0.0790
_reflns_number_gt 1332
_reflns_number_total 1722
_reflns_threshold_expression '>2.0 sigma (I) '
_cod_data_source_file ja9900499_1.cif
_cod_data_source_block '[Me2Sn(OMe)2]2'
_cod_original_cell_volume 745(1)
_cod_database_code 4116357

loop_
_symmetry_equiv_pos_as_xyz
x,y,z
1/2-x,1/2+y,1/2-z
-x,-y,-z
1/2+x,1/2-y,1/2+z

loop_
_atom_site_label
_atom_site_type_symbol
_atom_site_fract_x
_atom_site_fract_y
_atom_site_fract_z
_atom_site_U_iso_or_equiv
_atom_site_adp_type
_atom_site_occupancy
_atom_site_calc_flag
Sn(1) Sn 0.37349(7) 0.07898(6) 0.87953(4) 0.0502(2) Uani 1.00 d
O(1) O 0.3976(8) -0.1133(6) 0.9930(5) 0.058(2) Uani 1.00 d
O(2) O 0.1771(9) -0.0244(10) 0.7893(6) 0.075(2) Uani 1.00 d
C(1) C 0.547(1) 0.056(1) 0.7435(8) 0.062(2) Uani 1.00 d
C(2) C 0.257(1) 0.279(1) 0.9656(7) 0.061(2) Uani 1.00 d
C(3) C 0.293(1) -0.257(1) 0.9846(8) 0.079(3) Uani 1.00 d
C(4) C 0.023(2) 0.019(1) 0.7994(10) 0.083(3) Uani 1.00 d
H(1) H 0.5581 -0.0568 0.7231 0.0746 Uiso 1.00 calc
H(2) H 0.5065 0.1146 0.6757 0.0746 Uiso 1.00 calc
H(3) H 0.6509 0.0984 0.7687 0.0746 Uiso 1.00 calc
H(4) H 0.3366 0.3399 1.0116 0.0761 Uiso 1.00 calc
H(5) H 0.2054 0.3513 0.9090 0.0761 Uiso 1.00 calc
H(6) H 0.1727 0.2400 1.0163 0.0761 Uiso 1.00 calc
H(7) H 0.1792 -0.2315 0.9917 0.1000 Uiso 1.00 calc
H(8) H 0.3077 -0.3121 0.9106 0.1000 Uiso 1.00 calc
H(9) H 0.3248 -0.3342 1.0459 0.1000 Uiso 1.00 calc
H(10) H 0.0073 0.1319 0.7802 0.1027 Uiso 1.00 calc
H(11) H -0.0497 -0.0454 0.7508 0.1027 Uiso 1.00 calc
H(12) H -0.0109 0.0048 0.8804 0.1027 Uiso 1.00 calc
O(1*) O 0.6024(8) 0.1133(6) 1.0070(5) 0.058(2) Uani 1.00 d
Sn(1*) Sn 0.62651(7) -0.07898(6) 1.12047(4) 0.0502(2) Uani 1.00 d
C(3*) C 0.707(1) 0.257(1) 1.0154(8) 0.079(3) Uani 1.00 d
O(2*) O 0.8229(9) 0.0244(10) 1.2107(6) 0.075(2) Uani 1.00 d
C(1*) C 0.453(1) -0.056(1) 1.2565(8) 0.062(2) Uani 1.00 d
C(2*) C 0.743(1) -0.279(1) 1.0344(7) 0.061(2) Uani 1.00 d
H(7*) H 0.8208 0.2315 1.0083 0.1000 Uiso 1.00 calc
H(8*) H 0.6923 0.3121 1.0894 0.1000 Uiso 1.00 calc
H(9*) H 0.6752 0.3342 0.9541 0.1000 Uiso 1.00 calc
C(4*) C 0.977(2) -0.019(1) 1.2006(10) 0.083(3) Uani 1.00 d
H(1*) H 0.4419 0.0568 1.2769 0.0746 Uiso 1.00 calc
H(2*) H 0.4935 -0.1146 1.3243 0.0746 Uiso 1.00 calc
H(3*) H 0.3491 -0.0984 1.2313 0.0746 Uiso 1.00 calc
H(4*) H 0.6634 -0.3399 0.9884 0.0761 Uiso 1.00 calc
H(5*) H 0.7946 -0.3513 1.0910 0.0761 Uiso 1.00 calc
H(6*) H 0.8273 -0.2400 0.9837 0.0761 Uiso 1.00 calc
H(10*) H 0.9927 -0.1319 1.2198 0.1027 Uiso 1.00 calc
H(11*) H 1.0497 0.0454 1.2492 0.1027 Uiso 1.00 calc
H(12*) H 1.0109 -0.0048 1.1196 0.1027 Uiso 1.00 calc

loop_
_atom_site_aniso_label
_atom_site_aniso_U_11
_atom_site_aniso_U_22
_atom_site_aniso_U_33
_atom_site_aniso_U_12
_atom_site_aniso_U_13
_atom_site_aniso_U_23
Sn(1) 0.0584(4) 0.0513(4) 0.0409(4) 0.0016(2) 0.0008(2) -0.0004(2)
O(1) 0.076(4) 0.040(2) 0.057(3) -0.013(2) -0.014(3) 0.007(2)
O(2) 0.074(4) 0.085(4) 0.065(4) -0.005(4) -0.005(3) -0.019(3)
C(1) 0.061(5) 0.071(5) 0.054(4) -0.001(4) 0.003(4) -0.008(4)
C(2) 0.083(6) 0.048(4) 0.054(4) 0.007(4) 0.005(4) 0.003(3)
C(3) 0.114(8) 0.042(4) 0.080(6) -0.023(5) -0.029(6) 0.005(4)
C(4) 0.097(8) 0.073(6) 0.080(7) 0.010(6) -0.003(6) -0.009(5)
O(1*) 0.076(4) 0.040(2) 0.057(3) -0.013(2) -0.014(3) 0.007(2)
Sn(1*) 0.0584(4) 0.0513(4) 0.0409(4) 0.0016(2) 0.0008(2) -0.0004(2)
C(3*) 0.114(8) 0.042(4) 0.080(6) -0.023(5) -0.029(6) 0.005(4)
O(2*) 0.074(4) 0.085(4) 0.065(4) -0.005(4) -0.005(3) -0.019(3)
C(1*) 0.061(5) 0.071(5) 0.054(4) -0.001(4) 0.003(4) -0.008(4)
C(2*) 0.083(6) 0.048(4) 0.054(4) 0.007(4) 0.005(4) 0.003(3)
C(4*) 0.097(8) 0.073(6) 0.080(7) 0.010(6) -0.003(6) -0.009(5)

loop_
_atom_type_symbol
_atom_type_description
_atom_type_scat_dispersion_real
_atom_type_scat_dispersion_imag
_atom_type_scat_source
C C 0.003 0.002
;International Tables for Crystallography 
 (1992, Vol. C, Tables 4.2.6.8 and 6.1.1.1) 
;
H H 0.000 0.000
;International Tables for Crystallography 
(1992, Vol. C, Table 6.1.1.2) 
;
O O 0.011 0.006
;International Tables for Crystallography 
 (1992, Vol. C, Tables 4.2.6.8 and 6.1.1.1) 
;
Sn Sn -0.654 1.425
;International Tables for Crystallography 
(1992, Vol. C, Tables 4.2,6.8 and 6,1,1,1) 
;

loop_
_geom_angle_atom_site_label_1
_geom_angle_atom_site_label_2
_geom_angle_atom_site_label_3
_geom_angle
_geom_angle_site_symmetry_1
_geom_angle_site_symmetry_2
_geom_angle_site_symmetry_3
_geom_angle_publ_flag
O(1) Sn(1) O(1) 68.9(2) 1_555 1_555 3_657 yes
O(1) Sn(1) O(2) 93.2(3) 1_555 1_555 1_555 yes
O(1) Sn(1) C(1) 110.0(3) 1_555 1_555 1_555 yes
O(1) Sn(1) C(2) 109.4(3) 1_555 1_555 1_555 yes
O(1) Sn(1) O(2) 161.7(3) 3_657 1_555 1_555 yes
O(1) Sn(1) C(1) 86.6(3) 3_657 1_555 1_555 yes
O(1) Sn(1) C(2) 88.3(3) 3_657 1_555 1_555 yes
O(2) Sn(1) C(1) 96.4(3) 1_555 1_555 1_555 yes
O(2) Sn(1) C(2) 101.8(3) 1_555 1_555 1_555 yes
C(1) Sn(1) C(2) 135.1(3) 1_555 1_555 1_555 yes
Sn(1) O(1) Sn(1) 111.1(2) 1_555 1_555 3_657 yes
Sn(1) O(1) C(3) 122.8(5) 1_555 1_555 1_555 yes
Sn(1) O(1) C(3) 125.8(5) 3_657 1_555 1_555 yes
Sn(1) O(2) C(4) 124.6(7) 1_555 1_555 1_555 yes
Sn(1) C(1) H(1) 109.4(7) 1_555 1_555 1_555 no
Sn(1) C(1) H(2) 109.4(7) 1_555 1_555 1_555 no
Sn(1) C(1) H(3) 110.1(6) 1_555 1_555 1_555 no
H(1) C(1) H(2) 108.5(8) 1_555 1_555 1_555 no
H(1) C(1) H(3) 109.7(9) 1_555 1_555 1_555 no
H(2) C(1) H(3) 109.7(9) 1_555 1_555 1_555 no
Sn(1) C(2) H(4) 111.1(7) 1_555 1_555 1_555 no
Sn(1) C(2) H(5) 110.6(6) 1_555 1_555 1_555 no
Sn(1) C(2) H(6) 110.7(6) 1_555 1_555 1_555 no
H(4) C(2) H(5) 108.3(8) 1_555 1_555 1_555 no
H(4) C(2) H(6) 108.4(8) 1_555 1_555 1_555 no
H(5) C(2) H(6) 107.7(9) 1_555 1_555 1_555 no
O(1) C(3) H(7) 112.0(8) 1_555 1_555 1_555 no
O(1) C(3) H(8) 110.5(9) 1_555 1_555 1_555 no
O(1) C(3) H(9) 110.0(7) 1_555 1_555 1_555 no
H(7) C(3) H(8) 108.7(8) 1_555 1_555 1_555 no
H(7) C(3) H(9) 108(1) 1_555 1_555 1_555 no
H(8) C(3) H(9) 107.0(9) 1_555 1_555 1_555 no
O(2) C(4) H(10) 111(1) 1_555 1_555 1_555 no
O(2) C(4) H(11) 111(1) 1_555 1_555 1_555 no
O(2) C(4) H(12) 110.2(10) 1_555 1_555 1_555 no
H(10) C(4) H(11) 109(1) 1_555 1_555 1_555 no
H(10) C(4) H(12) 107(1) 1_555 1_555 1_555 no
H(11) C(4) H(12) 107(1) l_555 1_555 1_555 no

loop_
_geom_bond_atom_site_label_1
_geom_bond_atom_site_label_2
_geom_bond_distance
_geom_bond_site_symmetry_1
_geom_bond_site_symmetry_2
_geom_bond_publ_flag
Sn(1) O(1) 2.038(5) 1_555 1_555 yes
Sn(1) O(1) 2.324(6) 1_555 3_657 yes
Sn(1) O(2) 2.038(7) 1_555 1_555 yes
Sn(1) C(1) 2.121(9) 1_555 1_555 yes
Sn(1) C(2) 2.130(8) 1_555 1_555 yes
O(1) C(3) 1.445(10) 1_555 1_555 yes
O(2) C(4) 1.30(1) 1_555 1_555 yes
C(1) H(1) 0.956 1_555 1_555 no
C(1) H(2) 0.956 1_555 1_555 no
C(1) H(3) 0.941 1_555 1_555 no
C(2) H(4) 0.953 1_555 1_555 no
C(2) H(5) 0.962 1_555 1_555 no
C(2) H(6) 0.960 1_555 1_555 no
C(3) H(7) 0.946 1_555 1_555 no
C(3) H(8) 0.963 1_555 1_555 no
C(3) H(9) 0.966 1_555 1_555 no
C(4) H(10) 0.951 1_555 1_555 no
C(4) H(11) 0.952 1_555 1_555 no
C(4) H(12) 0.977 1_555 1_555 no

loop_
_geom_contact_atom_site_label_1
_geom_contact_atom_site_label_2
_geom_contact_distance
_geom_contact_site_symmetry_1
_geom_contact_site_symmetry_2
O(2) C(2) 3.370(10) 1_555 2_546

loop_
_geom_torsion_atom_site_label_1
_geom_torsion_atom_site_label_2
_geom_torsion_atom_site_label_3
_geom_torsion_atom_site_label_4
_geom_torsion
_geom_torsion_site_symmetry_1
_geom_torsion_site_symmetry_2
_geom_torsion_site_symmetry_3
_geom_torsion_site_symmetry_4
_geom_torsion_publ_flag
Sn(1) O(1) Sn(1) O(1) 0.0 1_555 1_555 3_657 3_657 yes
Sn(1) O(1) Sn(1) O(2) 12.7(10) 1_555 1_555 3_657 3_657 yes
Sn(1) O(1) Sn(1) C(1) 113.0(4) 1_555 1_555 3_657 3_657 yes
Sn(1) O(1) Sn(1) C(2) -111.6(3) 1_555 1_555 3_657 3_657 yes
Sn(1) O(1) Sn(1) O(1) 0.0 1_555 3_657 3_657 1_555 yes
Sn(1) O(1) Sn(1) O(2) -176.0(3) 1_555 3_657 3_657 3_657 yes
Sn(1) O(1) Sn(1) C(1) -78.0(4) 1_555 3_657 3_657 3_657 yes
Sn(1) O(1) Sn(1) C(2) 80.2(4) 1_555 3_657 3_657 3_657 yes
O(1) Sn(1) O(1) Sn(1) 0.0 1_555 1_555 3_657 3_657 yes
O(1) Sn(1) O(1) C(3) -174.2(9) 1_555 1_555 3_657 3_657 yes
O(1) Sn(1) O(2) C(4) 103.8(9) 1_555 1_555 1_555 1_555 yes
O(1) Sn(1) O(1) Sn(1) 0.0 1_555 3_657 3_657 1_555 yes
O(1) Sn(1) O(1) C(3) 174.4(9) 1_555 3_657 3_657 3_657 yes
O(1) Sn(1) O(2) C(4) -115(1) 1_555 3_657 3_657 3_657 yes
O(2) Sn(1) O(1) C(3) 1.7(8) 1_555 1_555 1_555 1_555 yes
O(2) Sn(1) O(1) C(3) 173.1(9) 1_555 1_555 3_657 3_657 yes
C(1) Sn(1) O(1) C(3) -96.4(8) 1_555 1_555 1_555 1_555 yes
C(1) Sn(1) O(1) C(3) 72.8(8) 1_555 1_555 3_657 3_657 yes
C(1) Sn(1) O(2) C(4) -145.6(9) 1_555 1_555 1_555 1_555 yes
C(2) Sn(1) O(1) C(3) 105.4(8) 1_555 1_555 1_555 1_555 yes
C(2) Sn(1) O(1) C(3) -62.6(8) 1_555 1_555 3_657 3_657 yes
C(2) Sn(1) O(2) C(4) -6.8(9) 1_555 1_555 1_555 1_555 yes
